data_7245737
loop_
_publ_author_name
'Zhang, Lujun'
'Xiong, Wenfang'
'Yao, Biao'
'Liu, Haitao'
'Li, Meng'
'Qin, Yu'
'Yu, Yujian'
'Li, Xu'
'Chen, Meng'
'Wu, Wanqing'
'Li, Jianxiao'
'Wang, Jinliang'
'Jiang, Huanfeng'

_publ_section_title
;
 Facile synthesis of isoquinolines and isoquinoline N-oxides via a
 copper-catalyzed intramolecular cyclization in water
;
_journal_issue 47
_journal_name_full 'RSC Advances'
_journal_page_first 30248
_journal_page_last 30252
_journal_paper_doi 10.1039/D2RA06097C
_journal_volume 12
_journal_year 2022
_chemical_formula_moiety 'C22 H28 N2 O2'
_chemical_formula_sum 'C22 H28 N2 O2'
_chemical_formula_weight 352.46
_space_group_crystal_system trigonal
_space_group_IT_number 148
_space_group_name_Hall '-R 3'
_space_group_name_H-M_alt 'R -3 :H'
_atom_sites_solution_hydrogens geom
_audit_creation_date 2022-01-09
_audit_creation_method
;
Olex2 1.2
(compiled 2018.05.29 svn.r3508 for OlexSys, GUI svn.r5506)
;
_audit_update_record
;
2022-01-16 deposited with the CCDC.	2022-10-04 downloaded from the CCDC.
;
_cell_angle_alpha 90
_cell_angle_beta 90
_cell_angle_gamma 120
_cell_formula_units_Z 9
_cell_length_a 22.8147(12)
_cell_length_b 22.8147(12)
_cell_length_c 10.5217(7)
_cell_measurement_reflns_used 2460
_cell_measurement_temperature 150
_cell_measurement_theta_max 25.947
_cell_measurement_theta_min 2.193
_cell_volume 4742.9(5)
_computing_cell_refinement 'SAINT V8.40A (?, 2016)'
_computing_data_reduction 'SAINT V8.40A (?, 2016)'
_computing_molecular_graphics 'Olex2 (Dolomanov et al., 2009)'
_computing_publication_material 'Olex2 (Dolomanov et al., 2009)'
_computing_structure_refinement 'ShelXL (Sheldrick, 2015)'
_computing_structure_solution 'SHELXT 2014/5 (Sheldrick, 2014)'
_diffrn_ambient_temperature 150.0
_diffrn_measured_fraction_theta_full 0.997
_diffrn_measured_fraction_theta_max 0.995
_diffrn_measurement_device_type 'Bruker D8 VENTURE'
_diffrn_measurement_method '\f and \w scans'
_diffrn_radiation_type MoK\a
_diffrn_radiation_wavelength 0.71073
_diffrn_reflns_av_R_equivalents 0.0801
_diffrn_reflns_av_unetI/netI 0.0566
_diffrn_reflns_Laue_measured_fraction_full 0.997
_diffrn_reflns_Laue_measured_fraction_max 0.995
_diffrn_reflns_limit_h_max 28
_diffrn_reflns_limit_h_min -26
_diffrn_reflns_limit_k_max 26
_diffrn_reflns_limit_k_min -28
_diffrn_reflns_limit_l_max 13
_diffrn_reflns_limit_l_min -13
_diffrn_reflns_number 13322
_diffrn_reflns_point_group_measured_fraction_full 0.997
_diffrn_reflns_point_group_measured_fraction_max 0.995
_diffrn_reflns_theta_full 25.242
_diffrn_reflns_theta_max 26.459
_diffrn_reflns_theta_min 2.193
_diffrn_standards_number 0
_exptl_absorpt_coefficient_mu 0.071
_exptl_absorpt_correction_T_max 0.7454
_exptl_absorpt_correction_T_min 0.6790
_exptl_absorpt_correction_type multi-scan
_exptl_absorpt_process_details
'SADABS-2016/2 (Bruker,2016/2) was used for absorption correction. wR2(int) was 0.0903 before and 0.0576 after correction. The Ratio of minimum to maximum transmission is 0.9109. The \l/2 correction factor is Not present.'
_exptl_crystal_colour colourless
_exptl_crystal_colour_primary colourless
_exptl_crystal_density_diffrn 1.111
_exptl_crystal_description block
_exptl_crystal_F_000 1710
_exptl_crystal_size_max 0.15
_exptl_crystal_size_mid 0.06
_exptl_crystal_size_min 0.04
_platon_squeeze_details
;
TITL 04_a.res in R-3
CELL   22.8147   22.8147   10.5217     90.00     90.00    120.00
SPGR R-3
# Solvent Accessible Volume =       727
# Electrons Found in S.A.V. =       120
# Note: Atoms in Void are Labelled as Cxxx and Qxxx for all Others
C101 0.030 0.086 0.024 !       4.62 eA-3
C102 1.000 0.998 0.063 !       2.32 eA-3
Q103 0.015 0.695 0.247 !       0.88 eA-3
Q104 0.766 0.609 0.375 !       0.83 eA-3
Q105 0.860 0.450 0.468 !       0.81 eA-3
Q106 0.719 0.935 0.846 !       0.79 eA-3
Q107 0.086 0.724 0.436 !       0.76 eA-3
Q108 0.718 0.227 0.025 !       0.67 eA-3
Q109 0.564 0.068 0.523 !       0.65 eA-3
Q110 0.845 0.532 0.218 !       0.64 eA-3
Q111 0.236 0.085 0.373 !       0.58 eA-3
Q112 0.234 0.195 0.371 !       0.57 eA-3
Q113 0.384 0.859 0.179 !       0.50 eA-3
;
_refine_diff_density_max 0.263
_refine_diff_density_min -0.242
_refine_diff_density_rms 0.047
_refine_ls_extinction_method none
_refine_ls_goodness_of_fit_ref 1.020
_refine_ls_hydrogen_treatment constr
_refine_ls_matrix_type full
_refine_ls_number_parameters 119
_refine_ls_number_reflns 2167
_refine_ls_number_restraints 0
_refine_ls_restrained_S_all 1.020
_refine_ls_R_factor_all 0.1042
_refine_ls_R_factor_gt 0.0565
_refine_ls_shift/su_max 0.001
_refine_ls_shift/su_mean 0.000
_refine_ls_structure_factor_coef Fsqd
_refine_ls_weighting_details 'w=1/[\s^2^(Fo^2^)+(0.0586P)^2^+8.1661P] where P=(Fo^2^+2Fc^2^)/3'
_refine_ls_weighting_scheme calc
_refine_ls_wR_factor_gt 0.1309
_refine_ls_wR_factor_ref 0.1559
_reflns_Friedel_coverage 0.000
_reflns_number_gt 1361
_reflns_number_total 2167
_reflns_threshold_expression 'I > 2\s(I)'
_cod_data_source_file d2ra06097c3.cif
_cod_data_source_block 04_sq
_cod_original_cell_volume 4742.9(6)
_cod_original_sg_symbol_H-M 'R -3'
_cod_database_code 7245737
_shelx_shelxl_version_number 2018/3
_shelx_space_group_comment
;
The symmetry employed for this shelxl refinement is uniquely defined
by the following loop, which should always be used as a source of
symmetry information in preference to the above space-group names.
They are only intended as comments.
;
_shelx_estimated_absorpt_t_max 0.997
_shelx_estimated_absorpt_t_min 0.989
_olex2_refinement_description
;
1. Fixed Uiso
 At 1.2 times of:
  All C(H) groups, All C(H,H) groups
 At 1.5 times of:
  All C(H,H,H) groups
2.a Secondary CH2 refined with riding coordinates:
 C5(H5A,H5B), C4(H4A,H4B), C3(H3A,H3B), C2(H2A,H2B)
2.b Aromatic/amide H refined with riding coordinates:
 C7(H7), C11(H11), C9(H9)
2.c Idealised Me refined as rotating group:
 C1(H1A,H1B,H1C)
;
_platon_squeeze_void_probe_radius 1.20
_olex2_submission_special_instructions 'No special instructions were received'

loop_
_space_group_symop_operation_xyz
'x, y, z'
'-y, x-y, z'
'-x+y, -x, z'
'x+2/3, y+1/3, z+1/3'
'-y+2/3, x-y+1/3, z+1/3'
'-x+y+2/3, -x+1/3, z+1/3'
'x+1/3, y+2/3, z+2/3'
'-y+1/3, x-y+2/3, z+2/3'
'-x+y+1/3, -x+2/3, z+2/3'
'-x, -y, -z'
'y, -x+y, -z'
'x-y, x, -z'
'-x+2/3, -y+1/3, -z+1/3'
'y+2/3, -x+y+1/3, -z+1/3'
'x-y+2/3, x+1/3, -z+1/3'
'-x+1/3, -y+2/3, -z+2/3'
'y+1/3, -x+y+2/3, -z+2/3'
'x-y+1/3, x+2/3, -z+2/3'

loop_
_atom_site_label
_atom_site_type_symbol
_atom_site_fract_x
_atom_site_fract_y
_atom_site_fract_z
_atom_site_U_iso_or_equiv
_atom_site_adp_type
_atom_site_occupancy
_atom_site_site_symmetry_order
_atom_site_calc_flag
_atom_site_refinement_flags_posn
_atom_site_refinement_flags_adp
_atom_site_refinement_flags_occupancy
_atom_site_disorder_assembly
_atom_site_disorder_group
O1 O 0.04209(8) 0.39146(8) 0.64475(14) 0.0328(4) Uani 1 1 d . . . . .
N1 N 0.08608(9) 0.38057(9) 0.58415(16) 0.0280(4) Uani 1 1 d . . . . .
C7 C 0.19129(11) 0.38278(11) 0.5862(2) 0.0303(5) Uani 1 1 d . . . . .
H7 H 0.231397 0.391277 0.629272 0.036 Uiso 1 1 calc R . . . .
C6 C 0.14612(11) 0.39473(11) 0.6481(2) 0.0284(5) Uani 1 1 d . . . . .
C8 C 0.18081(11) 0.35791(11) 0.45891(19) 0.0274(5) Uani 1 1 d . . . . .
C10 C 0.21393(11) 0.32231(11) 0.26898(19) 0.0269(5) Uani 1 1 d . . . . .
C11 C 0.07327(11) 0.35642(11) 0.4660(2) 0.0287(5) Uani 1 1 d . . . . .
H11 H 0.031993 0.347069 0.426689 0.034 Uiso 1 1 calc R . . . .
C9 C 0.22732(11) 0.34657(11) 0.3937(2) 0.0287(5) Uani 1 1 d . . . . .
H9 H 0.268181 0.355330 0.433947 0.034 Uiso 1 1 calc R . . . .
C5 C 0.15321(11) 0.42109(12) 0.7807(2) 0.0326(6) Uani 1 1 d . . . . .
H5A H 0.115133 0.386971 0.832340 0.039 Uiso 1 1 calc R . . . .
H5B H 0.149520 0.462513 0.778635 0.039 Uiso 1 1 calc R . . . .
C4 C 0.21942(12) 0.43764(12) 0.8455(2) 0.0350(6) Uani 1 1 d . . . . .
H4A H 0.257765 0.471575 0.794146 0.042 Uiso 1 1 calc R . . . .
H4B H 0.223031 0.396202 0.849511 0.042 Uiso 1 1 calc R . . . .
C3 C 0.22451(13) 0.46507(14) 0.9794(2) 0.0444(7) Uani 1 1 d . . . . .
H3A H 0.185748 0.431347 1.030291 0.053 Uiso 1 1 calc R . . . .
H3B H 0.221367 0.506764 0.975155 0.053 Uiso 1 1 calc R . . . .
C2 C 0.29061(15) 0.48116(18) 1.0467(3) 0.0611(9) Uani 1 1 d . . . . .
H2A H 0.286681 0.488906 1.138066 0.073 Uiso 1 1 calc R . . . .
H2B H 0.297091 0.441494 1.039548 0.073 Uiso 1 1 calc R . . . .
C1 C 0.35192(17) 0.54235(18) 0.9928(3) 0.0784(11) Uani 1 1 d . . . . .
H1A H 0.356838 0.534632 0.902805 0.118 Uiso 1 1 calc GR . . . .
H1B H 0.392384 0.550097 1.039382 0.118 Uiso 1 1 calc GR . . . .
H1C H 0.346375 0.582083 1.001286 0.118 Uiso 1 1 calc GR . . . .

loop_
_atom_site_aniso_label
_atom_site_aniso_U_11
_atom_site_aniso_U_22
_atom_site_aniso_U_33
_atom_site_aniso_U_23
_atom_site_aniso_U_13
_atom_site_aniso_U_12
O1 0.0326(9) 0.0365(9) 0.0345(9) 0.0006(7) 0.0077(7) 0.0211(8)
N1 0.0283(10) 0.0276(10) 0.0299(9) 0.0017(8) 0.0042(8) 0.0153(8)
C7 0.0292(12) 0.0322(12) 0.0279(11) -0.0017(9) -0.0019(9) 0.0142(10)
C6 0.0274(12) 0.0289(12) 0.0280(11) -0.0004(9) -0.0007(9) 0.0134(10)
C8 0.0279(12) 0.0273(12) 0.0263(11) 0.0002(9) -0.0004(9) 0.0134(10)
C10 0.0264(12) 0.0281(12) 0.0275(11) 0.0001(9) 0.0000(9) 0.0145(10)
C11 0.0276(12) 0.0298(12) 0.0281(11) 0.0004(9) -0.0004(9) 0.0140(10)
C9 0.0255(12) 0.0335(12) 0.0292(11) -0.0009(9) -0.0030(9) 0.0164(10)
C5 0.0342(13) 0.0350(13) 0.0301(12) -0.0025(10) 0.0019(10) 0.0183(11)
C4 0.0364(13) 0.0396(14) 0.0290(12) -0.0061(10) -0.0015(10) 0.0190(11)
C3 0.0498(16) 0.0562(17) 0.0325(13) -0.0101(12) -0.0015(11) 0.0304(14)
C2 0.066(2) 0.095(2) 0.0362(15) -0.0238(15) -0.0141(14) 0.051(2)
C1 0.057(2) 0.085(3) 0.088(2) -0.037(2) -0.0219(18) 0.031(2)

loop_
_atom_type_symbol
_atom_type_description
_atom_type_scat_dispersion_real
_atom_type_scat_dispersion_imag
_atom_type_scat_source
C C 0.0033 0.0016 'International Tables Vol C Tables 4.2.6.8 and 6.1.1.4'
H H 0.0000 0.0000 'International Tables Vol C Tables 4.2.6.8 and 6.1.1.4'
N N 0.0061 0.0033 'International Tables Vol C Tables 4.2.6.8 and 6.1.1.4'
O O 0.0106 0.0060 'International Tables Vol C Tables 4.2.6.8 and 6.1.1.4'

loop_
_geom_angle_atom_site_label_1
_geom_angle_atom_site_label_2
_geom_angle_atom_site_label_3
_geom_angle
_geom_angle_site_symmetry_1
_geom_angle_site_symmetry_3
_geom_angle_publ_flag
O1 N1 C6 118.12(17) . . ?
O1 N1 C11 120.08(18) . . ?
C11 N1 C6 121.81(18) . . ?
C6 C7 H7 118.8 . . ?
C6 C7 C8 122.5(2) . . ?
C8 C7 H7 118.8 . . ?
N1 C6 C5 115.75(18) . . ?
C7 C6 N1 118.24(19) . . ?
C7 C6 C5 126.0(2) . . ?
C7 C8 C10 117.42(19) . 16 ?
C9 C8 C7 123.0(2) . . ?
C9 C8 C10 119.57(18) . 16 ?
C11 C10 C8 118.35(19) 16 16 ?
C9 C10 C8 120.38(19) . 16 ?
C9 C10 C11 121.27(19) . 16 ?
N1 C11 C10 121.7(2) . 16 ?
N1 C11 H11 119.1 . . ?
C10 C11 H11 119.1 16 . ?
C8 C9 C10 120.1(2) . . ?
C8 C9 H9 120.0 . . ?
C10 C9 H9 120.0 . . ?
C6 C5 H5A 108.7 . . ?
C6 C5 H5B 108.7 . . ?
C6 C5 C4 114.35(18) . . ?
H5A C5 H5B 107.6 . . ?
C4 C5 H5A 108.7 . . ?
C4 C5 H5B 108.7 . . ?
C5 C4 H4A 109.1 . . ?
C5 C4 H4B 109.1 . . ?
C5 C4 C3 112.28(19) . . ?
H4A C4 H4B 107.9 . . ?
C3 C4 H4A 109.1 . . ?
C3 C4 H4B 109.1 . . ?
C4 C3 H3A 109.0 . . ?
C4 C3 H3B 109.0 . . ?
C4 C3 C2 112.9(2) . . ?
H3A C3 H3B 107.8 . . ?
C2 C3 H3A 109.0 . . ?
C2 C3 H3B 109.0 . . ?
C3 C2 H2A 108.9 . . ?
C3 C2 H2B 108.9 . . ?
H2A C2 H2B 107.8 . . ?
C1 C2 C3 113.2(3) . . ?
C1 C2 H2A 108.9 . . ?
C1 C2 H2B 108.9 . . ?
C2 C1 H1A 109.5 . . ?
C2 C1 H1B 109.5 . . ?
C2 C1 H1C 109.5 . . ?
H1A C1 H1B 109.5 . . ?
H1A C1 H1C 109.5 . . ?
H1B C1 H1C 109.5 . . ?

loop_
_geom_bond_atom_site_label_1
_geom_bond_atom_site_label_2
_geom_bond_distance
_geom_bond_site_symmetry_2
_geom_bond_publ_flag
O1 N1 1.313(2) . ?
N1 C6 1.411(3) . ?
N1 C11 1.332(3) . ?
C7 H7 0.9500 . ?
C7 C6 1.357(3) . ?
C7 C8 1.428(3) . ?
C6 C5 1.495(3) . ?
C8 C10 1.428(3) 16 ?
C8 C9 1.392(3) . ?
C10 C11 1.411(3) 16 ?
C10 C9 1.397(3) . ?
C11 H11 0.9500 . ?
C9 H9 0.9500 . ?
C5 H5A 0.9900 . ?
C5 H5B 0.9900 . ?
C5 C4 1.523(3) . ?
C4 H4A 0.9900 . ?
C4 H4B 0.9900 . ?
C4 C3 1.522(3) . ?
C3 H3A 0.9900 . ?
C3 H3B 0.9900 . ?
C3 C2 1.535(4) . ?
C2 H2A 0.9900 . ?
C2 H2B 0.9900 . ?
C2 C1 1.508(5) . ?
C1 H1A 0.9800 . ?
C1 H1B 0.9800 . ?
C1 H1C 0.9800 . ?

loop_
_platon_squeeze_void_nr
_platon_squeeze_void_average_x
_platon_squeeze_void_average_y
_platon_squeeze_void_average_z
_platon_squeeze_void_volume
_platon_squeeze_void_count_electrons
_platon_squeeze_void_content
1 0.000 0.000 -0.016 242 41 ' '
2 0.333 0.667 -0.195 243 41 ' '
3 0.667 0.333 0.162 244 41 ' '
